data_7132466
loop_
_publ_author_name
'Titov, Aleksei A.'
'Smol'yakov, Alexander F.'
'Chernyadyev, Andrey Yu'
'Godovikov, Ivan A.'
'Filippov, Oleg A.'
'Shubina, Elena S.'

_publ_section_title
;
 Pyrazolate <i>vs.</i> phenylethynide: direct exchange of the anionic
 bridging ligand in a cyclic trinuclear silver complex.
;
_journal_issue 7
_journal_name_full 'Chemical communications (Cambridge, England)'
_journal_page_first 847
_journal_page_last 850
_journal_paper_doi 10.1039/d3cc05659g
_journal_volume 60
_journal_year 2024
_chemical_formula_moiety 'C18 H7 Ag3 F12 N4'
_chemical_formula_sum 'C18 H7 Ag3 F12 N4'
_chemical_formula_weight 830.89
_space_group_crystal_system triclinic
_space_group_IT_number 2
_space_group_name_Hall '-P 1'
_space_group_name_H-M_alt 'P -1'
_atom_sites_solution_hydrogens geom
_atom_sites_solution_primary dual
_audit_creation_date 2023-09-05
_audit_creation_method
;
Olex2 1.5
(compiled 2023.03.06 svn.rbb2c1857 for OlexSys, GUI svn.r6748)
;
_audit_update_record
;
2023-09-22 deposited with the CCDC.	2023-12-11 downloaded from the CCDC.
;
_cell_angle_alpha 116.4550(10)
_cell_angle_beta 95.181(2)
_cell_angle_gamma 102.301(2)
_cell_formula_units_Z 2
_cell_length_a 8.2213(5)
_cell_length_b 12.3633(8)
_cell_length_c 12.5168(8)
_cell_measurement_reflns_used 6408
_cell_measurement_temperature 100
_cell_measurement_theta_max 30.62
_cell_measurement_theta_min 2.59
_cell_volume 1087.63(12)
_computing_cell_refinement 'SAINT v8.34A (Bruker, 2013)'
_computing_data_reduction 'SAINT v8.34A (Bruker, 2013)'
_computing_molecular_graphics 'Olex2 1.5 (Dolomanov et al., 2009)'
_computing_publication_material 'Olex2 1.5 (Dolomanov et al., 2009)'
_computing_structure_refinement 'XL  (Sheldrick, 2008)'
_computing_structure_solution 'SHELXT  (Sheldrick, 2015)'
_diffrn_ambient_temperature 100
_diffrn_detector_area_resol_mean 8
_diffrn_measured_fraction_theta_full 1.000
_diffrn_measured_fraction_theta_max 1.000
_diffrn_measurement_device_type 'Bruker APEX-II CCD'
_diffrn_measurement_method '\f and \w scans'
_diffrn_radiation_monochromator graphite
_diffrn_radiation_type MoK\a
_diffrn_radiation_wavelength 0.71073
_diffrn_reflns_av_R_equivalents 0.0169
_diffrn_reflns_av_unetI/netI 0.0264
_diffrn_reflns_Laue_measured_fraction_full 1.000
_diffrn_reflns_Laue_measured_fraction_max 1.000
_diffrn_reflns_limit_h_max 11
_diffrn_reflns_limit_h_min -11
_diffrn_reflns_limit_k_max 13
_diffrn_reflns_limit_k_min -16
_diffrn_reflns_limit_l_max 17
_diffrn_reflns_limit_l_min -17
_diffrn_reflns_number 11538
_diffrn_reflns_point_group_measured_fraction_full 1.000
_diffrn_reflns_point_group_measured_fraction_max 1.000
_diffrn_reflns_theta_full 25.242
_diffrn_reflns_theta_max 29.000
_diffrn_reflns_theta_min 1.859
_diffrn_source 'sealed tube'
_diffrn_source_current 30.0
_diffrn_source_power 1.5
_diffrn_source_voltage 50.0
_diffrn_standards_number 0
_exptl_absorpt_coefficient_mu 2.793
_exptl_absorpt_correction_T_max 0.7461
_exptl_absorpt_correction_T_min 0.6678
_exptl_absorpt_correction_type multi-scan
_exptl_absorpt_process_details
;
SADABS-2008/1 (Bruker,2008) was used for absorption correction.
wR2(int) was 0.0427 before and 0.0299 after correction.
The Ratio of minimum to maximum transmission is 0.8951.
The \l/2 correction factor is 0.0015.
;
_exptl_crystal_colour colourless
_exptl_crystal_colour_primary colourless
_exptl_crystal_density_diffrn 2.537
_exptl_crystal_description prism
_exptl_crystal_F_000 784
_exptl_crystal_size_max 0.27
_exptl_crystal_size_mid 0.18
_exptl_crystal_size_min 0.14
_refine_diff_density_max 1.815
_refine_diff_density_min -1.041
_refine_diff_density_rms 0.119
_refine_ls_extinction_method none
_refine_ls_goodness_of_fit_ref 1.035
_refine_ls_hydrogen_treatment constr
_refine_ls_matrix_type full
_refine_ls_number_parameters 361
_refine_ls_number_reflns 5780
_refine_ls_number_restraints 36
_refine_ls_restrained_S_all 1.114
_refine_ls_R_factor_all 0.0336
_refine_ls_R_factor_gt 0.0281
_refine_ls_shift/su_max 0.006
_refine_ls_shift/su_mean 0.000
_refine_ls_structure_factor_coef Fsqd
_refine_ls_weighting_details 'w=1/[\s^2^(Fo^2^)+(0.0256P)^2^+2.5106P] where P=(Fo^2^+2Fc^2^)/3'
_refine_ls_weighting_scheme calc
_refine_ls_wR_factor_gt 0.0628
_refine_ls_wR_factor_ref 0.0660
_reflns_Friedel_coverage 0.000
_reflns_number_gt 5048
_reflns_number_total 5780
_reflns_threshold_expression 'I > 2\s(I)'
_cod_data_source_file d3cc05659g2.cif
_cod_data_source_block a
_cod_depositor_comments 'Adding full bibliography for 7132466--7132467.cif.'
_cod_database_code 7132466
_shelx_shelxl_version_number 2018/3
_shelx_space_group_comment
;
The symmetry employed for this shelxl refinement is uniquely defined
by the following loop, which should always be used as a source of
symmetry information in preference to the above space-group names.
They are only intended as comments.
;
_shelx_estimated_absorpt_t_max 0.696
_shelx_estimated_absorpt_t_min 0.519
_olex2_refinement_description
;
1. Fixed Uiso
 At 1.2 times of:
  All C(H) groups
2. Uiso/Uaniso restraints and constraints
Uanis(F11R) \\sim Ueq, Uanis(F10R) \\sim Ueq, Uanis(F12R) \\sim Ueq: with sigma
of 0.001 and sigma for terminal atoms of 0.002
Uanis(F12) \\sim Ueq, Uanis(F10) \\sim Ueq, Uanis(F11) \\sim Ueq: with sigma of
0.001 and sigma for terminal atoms of 0.002
3. Others
 Fixed Sof: F10(0.25) F10R(0.75) F11(0.25) F11R(0.75) F12(0.25) F12R(0.75)
4.a Aromatic/amide H refined with riding coordinates:
 C4(H4), C5(H5), C6(H6), C7(H7), C8(H8), C10(H10), C13(H13)
;
_olex2_submission_special_instructions 'No special instructions were received'

loop_
_space_group_symop_operation_xyz
'x, y, z'
'-x, -y, -z'

loop_
_atom_site_label
_atom_site_type_symbol
_atom_site_fract_x
_atom_site_fract_y
_atom_site_fract_z
_atom_site_U_iso_or_equiv
_atom_site_adp_type
_atom_site_occupancy
_atom_site_site_symmetry_order
_atom_site_calc_flag
_atom_site_refinement_flags_posn
_atom_site_refinement_flags_adp
_atom_site_refinement_flags_occupancy
_atom_site_disorder_assembly
_atom_site_disorder_group
Ag1 Ag 0.16229(3) 0.42617(2) 0.46246(2) 0.02078(6) Uani 1 1 d . . . . .
Ag2 Ag 0.33967(3) 0.68031(2) 0.60794(2) 0.01983(6) Uani 1 1 d . . . . .
Ag3 Ag 0.49294(3) 0.53005(2) 0.35492(2) 0.02355(6) Uani 1 1 d . . . . .
F1 F -0.0312(3) 0.1499(2) 0.34883(18) 0.0325(5) Uani 1 1 d . . . . .
F2 F -0.1607(2) 0.1097(2) 0.17266(19) 0.0302(4) Uani 1 1 d . . . . .
F3 F -0.0289(3) -0.01720(19) 0.1865(2) 0.0330(5) Uani 1 1 d . . . . .
F4 F 0.5894(3) 0.1921(2) 0.0708(2) 0.0332(5) Uani 1 1 d . . . . .
F5 F 0.3985(3) 0.2051(2) -0.04843(17) 0.0339(5) Uani 1 1 d . . . . .
F6 F 0.5599(3) 0.37380(19) 0.10768(19) 0.0305(4) Uani 1 1 d . . . . .
F7 F 0.9474(3) 0.7543(3) 0.3911(2) 0.0507(7) Uani 1 1 d . . . . .
F8 F 0.7226(4) 0.6770(3) 0.2542(2) 0.0707(11) Uani 1 1 d . . . . .
F9 F 0.8654(3) 0.8712(3) 0.3304(3) 0.0512(7) Uani 1 1 d . . . . .
F10 F 0.586(2) 1.0040(16) 0.8061(15) 0.080(4) Uani 0.25 1 d . U P A 2
F10R F 0.4945(5) 0.9602(3) 0.7901(3) 0.0397(7) Uani 0.75 1 d . U P A 1
F11 F 0.3770(10) 0.9993(8) 0.6839(7) 0.0236(16) Uani 0.25 1 d . U P A 2
F11R F 0.4517(7) 1.0623(5) 0.6955(4) 0.0735(13) Uani 0.75 1 d . U P A 1
F12 F 0.6008(16) 1.1202(11) 0.7198(11) 0.056(3) Uani 0.25 1 d . U P A 2
F12R F 0.6930(5) 1.1009(3) 0.7968(3) 0.0562(9) Uani 0.75 1 d . U P A 1
N1 N 0.2177(3) 0.2960(2) 0.2968(2) 0.0172(5) Uani 1 1 d . . . . .
N2 N 0.3490(3) 0.3376(2) 0.2532(2) 0.0181(5) Uani 1 1 d . . . . .
N3 N 0.5883(3) 0.7291(2) 0.4621(2) 0.0198(5) Uani 1 1 d . . . . .
N4 N 0.5216(3) 0.7908(2) 0.5598(2) 0.0196(5) Uani 1 1 d . . . . .
C1 C 0.1548(4) 0.5613(3) 0.6411(3) 0.0213(6) Uani 1 1 d . . . . .
C2 C 0.0730(4) 0.5499(3) 0.7138(3) 0.0201(6) Uani 1 1 d . . . . .
C3 C -0.0275(4) 0.5398(3) 0.7993(3) 0.0193(6) Uani 1 1 d . . . . .
C4 C 0.0036(4) 0.6416(3) 0.9167(3) 0.0236(6) Uani 1 1 d . . . . .
H4 H 0.093829 0.715673 0.941207 0.028 Uiso 1 1 calc R U . . .
C5 C -0.0980(5) 0.6338(4) 0.9973(3) 0.0291(7) Uani 1 1 d . . . . .
H5 H -0.078324 0.703456 1.076599 0.035 Uiso 1 1 calc R U . . .
C6 C -0.2273(5) 0.5257(4) 0.9630(3) 0.0308(8) Uani 1 1 d . . . . .
H6 H -0.295566 0.520952 1.018958 0.037 Uiso 1 1 calc R U . . .
C7 C -0.2581(4) 0.4243(4) 0.8476(4) 0.0289(7) Uani 1 1 d . . . . .
H7 H -0.347088 0.349980 0.824925 0.035 Uiso 1 1 calc R U . . .
C8 C -0.1600(4) 0.4300(3) 0.7645(3) 0.0242(6) Uani 1 1 d . . . . .
H8 H -0.182198 0.360361 0.684980 0.029 Uiso 1 1 calc R U . . .
C9 C 0.1385(4) 0.1754(3) 0.2151(3) 0.0181(6) Uani 1 1 d . . . . .
C10 C 0.2153(4) 0.1357(3) 0.1162(3) 0.0212(6) Uani 1 1 d . . . . .
H10 H 0.185221 0.055137 0.045836 0.025 Uiso 1 1 calc R U . . .
C11 C 0.3463(4) 0.2408(3) 0.1439(3) 0.0183(6) Uani 1 1 d . . . . .
C12 C 0.7059(4) 0.8168(3) 0.4526(3) 0.0200(6) Uani 1 1 d . . . . .
C13 C 0.7190(4) 0.9361(3) 0.5443(3) 0.0251(7) Uani 1 1 d . . . . .
H13 H 0.791750 1.014413 0.559142 0.030 Uiso 1 1 calc R U . . .
C14 C 0.6006(4) 0.9139(3) 0.6092(3) 0.0225(6) Uani 1 1 d . . . . .
C15 C -0.0190(4) 0.1049(3) 0.2320(3) 0.0230(6) Uani 1 1 d . . . . .
C16 C 0.4732(4) 0.2541(3) 0.0690(3) 0.0214(6) Uani 1 1 d . . . . .
C17 C 0.8075(4) 0.7794(3) 0.3563(3) 0.0261(7) Uani 1 1 d . . . . .
C18 C 0.5542(5) 1.0089(3) 0.7184(4) 0.0307(8) Uani 1 1 d . . . . .

loop_
_atom_site_aniso_label
_atom_site_aniso_U_11
_atom_site_aniso_U_22
_atom_site_aniso_U_33
_atom_site_aniso_U_23
_atom_site_aniso_U_13
_atom_site_aniso_U_12
Ag1 0.02369(12) 0.01925(11) 0.01620(11) 0.00614(9) 0.00876(8) 0.00334(9)
Ag2 0.01978(11) 0.01967(11) 0.01767(11) 0.00749(9) 0.00756(8) 0.00279(8)
Ag3 0.02783(13) 0.01626(11) 0.01982(11) 0.00505(9) 0.00902(9) -0.00020(9)
F1 0.0312(11) 0.0354(12) 0.0224(10) 0.0107(9) 0.0106(8) -0.0019(9)
F2 0.0173(9) 0.0357(11) 0.0349(11) 0.0172(9) 0.0024(8) 0.0027(8)
F3 0.0366(12) 0.0200(10) 0.0401(12) 0.0159(9) 0.0087(9) 0.0004(8)
F4 0.0266(10) 0.0411(12) 0.0404(12) 0.0214(10) 0.0175(9) 0.0175(9)
F5 0.0298(11) 0.0466(13) 0.0158(9) 0.0088(9) 0.0066(8) 0.0057(9)
F6 0.0323(11) 0.0259(10) 0.0295(10) 0.0115(8) 0.0145(8) 0.0017(8)
F7 0.0564(16) 0.0757(19) 0.0495(15) 0.0387(14) 0.0332(13) 0.0464(15)
F8 0.0570(17) 0.074(2) 0.0253(12) -0.0067(12) 0.0219(12) -0.0244(15)
F9 0.0578(16) 0.0540(16) 0.0792(19) 0.0524(15) 0.0486(15) 0.0267(13)
F10 0.081(5) 0.081(5) 0.078(5) 0.037(3) 0.015(2) 0.028(2)
F10R 0.0479(15) 0.0322(13) 0.0371(13) 0.0135(10) 0.0246(12) 0.0080(11)
F11 0.017(2) 0.027(2) 0.021(2) 0.0042(16) 0.0109(17) 0.0083(17)
F11R 0.084(2) 0.078(2) 0.0659(19) 0.0279(14) 0.0097(14) 0.0542(17)
F12 0.057(3) 0.050(3) 0.059(3) 0.022(2) 0.022(2) 0.014(2)
F12R 0.0470(15) 0.0437(15) 0.0450(15) -0.0046(11) 0.0217(13) 0.0030(12)
N1 0.0174(11) 0.0159(12) 0.0171(11) 0.0066(10) 0.0058(9) 0.0042(9)
N2 0.0163(11) 0.0221(13) 0.0186(12) 0.0108(10) 0.0073(9) 0.0065(10)
N3 0.0236(13) 0.0172(12) 0.0180(12) 0.0077(10) 0.0086(10) 0.0048(10)
N4 0.0213(12) 0.0175(12) 0.0191(12) 0.0073(10) 0.0070(10) 0.0060(10)
C1 0.0209(14) 0.0223(15) 0.0175(14) 0.0068(12) 0.0066(11) 0.0053(12)
C2 0.0202(14) 0.0192(14) 0.0148(13) 0.0049(11) 0.0031(11) 0.0018(11)
C3 0.0194(14) 0.0239(15) 0.0206(14) 0.0136(12) 0.0079(11) 0.0095(12)
C4 0.0221(15) 0.0306(17) 0.0220(15) 0.0142(13) 0.0098(12) 0.0090(13)
C5 0.0329(18) 0.0374(19) 0.0234(16) 0.0160(15) 0.0146(14) 0.0157(15)
C6 0.0352(19) 0.042(2) 0.0354(19) 0.0291(17) 0.0235(16) 0.0180(16)
C7 0.0254(16) 0.0318(18) 0.041(2) 0.0253(16) 0.0142(14) 0.0094(14)
C8 0.0232(15) 0.0264(16) 0.0285(16) 0.0154(14) 0.0103(13) 0.0102(13)
C9 0.0161(13) 0.0187(14) 0.0176(13) 0.0086(11) 0.0024(11) 0.0019(11)
C10 0.0208(14) 0.0192(14) 0.0194(14) 0.0066(12) 0.0051(11) 0.0029(12)
C11 0.0181(13) 0.0195(14) 0.0150(13) 0.0068(11) 0.0033(10) 0.0043(11)
C12 0.0200(14) 0.0208(15) 0.0217(14) 0.0128(12) 0.0068(11) 0.0036(12)
C13 0.0246(16) 0.0166(15) 0.0306(17) 0.0100(13) 0.0079(13) 0.0011(12)
C14 0.0239(15) 0.0171(14) 0.0245(15) 0.0077(12) 0.0066(12) 0.0066(12)
C15 0.0228(15) 0.0207(15) 0.0227(15) 0.0095(12) 0.0054(12) 0.0026(12)
C16 0.0202(14) 0.0243(15) 0.0171(14) 0.0079(12) 0.0054(11) 0.0053(12)
C17 0.0286(17) 0.0218(16) 0.0279(16) 0.0127(13) 0.0112(13) 0.0036(13)
C18 0.0347(19) 0.0221(16) 0.0345(19) 0.0106(14) 0.0122(15) 0.0117(14)

loop_
_atom_type_symbol
_atom_type_description
_atom_type_scat_dispersion_real
_atom_type_scat_dispersion_imag
_atom_type_scat_source
C C 0.0033 0.0016 'International Tables Vol C Tables 4.2.6.8 and 6.1.1.4'
H H 0.0000 0.0000 'International Tables Vol C Tables 4.2.6.8 and 6.1.1.4'
Ag Ag -0.8971 1.1015 'International Tables Vol C Tables 4.2.6.8 and 6.1.1.4'
F F 0.0171 0.0103 'International Tables Vol C Tables 4.2.6.8 and 6.1.1.4'
N N 0.0061 0.0033 'International Tables Vol C Tables 4.2.6.8 and 6.1.1.4'

loop_
_geom_angle_atom_site_label_1
_geom_angle_atom_site_label_2
_geom_angle_atom_site_label_3
_geom_angle
_geom_angle_site_symmetry_1
_geom_angle_site_symmetry_3
_geom_angle_publ_flag
Ag2 Ag1 Ag3 67.196(9) . 2_666 ?
N1 Ag1 Ag2 126.55(7) . . ?
N1 Ag1 Ag3 96.77(7) . 2_666 ?
C1 Ag1 Ag2 47.89(9) . . ?
C1 Ag1 Ag3 72.91(9) . 2_666 ?
C1 Ag1 N1 169.45(11) . . ?
Ag1 Ag2 Ag3 63.067(9) . 2_666 ?
N4 Ag2 Ag1 126.52(7) . . ?
N4 Ag2 Ag3 108.92(7) . 2_666 ?
C1 Ag2 Ag1 49.23(8) . . ?
C1 Ag2 Ag3 70.77(9) . 2_666 ?
C1 Ag2 N4 175.58(11) . . ?
Ag1 Ag3 Ag2 49.738(8) 2_666 2_666 ?
N2 Ag3 Ag1 112.76(7) . 2_666 ?
N2 Ag3 Ag2 63.13(7) . 2_666 ?
N2 Ag3 N3 168.41(10) . . ?
N3 Ag3 Ag1 75.70(7) . 2_666 ?
N3 Ag3 Ag2 125.29(8) . 2_666 ?
N2 N1 Ag1 119.24(19) . . ?
C9 N1 Ag1 132.7(2) . . ?
C9 N1 N2 107.8(2) . . ?
N1 N2 Ag3 117.87(18) . . ?
C11 N2 Ag3 134.8(2) . . ?
C11 N2 N1 107.1(2) . . ?
N4 N3 Ag3 119.72(19) . . ?
C12 N3 Ag3 133.0(2) . . ?
C12 N3 N4 107.2(2) . . ?
N3 N4 Ag2 117.56(19) . . ?
C14 N4 Ag2 134.5(2) . . ?
C14 N4 N3 107.7(3) . . ?
Ag2 C1 Ag1 82.88(11) . . ?
C2 C1 Ag1 130.4(3) . . ?
C2 C1 Ag2 146.7(3) . . ?
C1 C2 C3 177.7(4) . . ?
C4 C3 C2 119.7(3) . . ?
C4 C3 C8 119.7(3) . . ?
C8 C3 C2 120.6(3) . . ?
C3 C4 H4 120.2 . . ?
C5 C4 C3 119.7(3) . . ?
C5 C4 H4 120.2 . . ?
C4 C5 H5 119.8 . . ?
C6 C5 C4 120.4(3) . . ?
C6 C5 H5 119.8 . . ?
C5 C6 H6 119.8 . . ?
C5 C6 C7 120.3(3) . . ?
C7 C6 H6 119.8 . . ?
C6 C7 H7 119.8 . . ?
C6 C7 C8 120.5(3) . . ?
C8 C7 H7 119.8 . . ?
C3 C8 H8 120.3 . . ?
C7 C8 C3 119.4(3) . . ?
C7 C8 H8 120.3 . . ?
N1 C9 C10 110.9(3) . . ?
N1 C9 C15 121.1(3) . . ?
C10 C9 C15 127.9(3) . . ?
C9 C10 H10 128.3 . . ?
C9 C10 C11 103.5(3) . . ?
C11 C10 H10 128.3 . . ?
N2 C11 C10 110.8(3) . . ?
N2 C11 C16 121.5(3) . . ?
C10 C11 C16 127.7(3) . . ?
N3 C12 C13 110.9(3) . . ?
N3 C12 C17 120.7(3) . . ?
C13 C12 C17 128.3(3) . . ?
C12 C13 H13 128.4 . . ?
C12 C13 C14 103.2(3) . . ?
C14 C13 H13 128.4 . . ?
N4 C14 C13 111.0(3) . . ?
N4 C14 C18 121.2(3) . . ?
C13 C14 C18 127.9(3) . . ?
F1 C15 F2 106.3(3) . . ?
F1 C15 C9 113.0(3) . . ?
F2 C15 C9 111.6(3) . . ?
F3 C15 F1 108.2(3) . . ?
F3 C15 F2 105.9(3) . . ?
F3 C15 C9 111.4(3) . . ?
F4 C16 C11 111.6(3) . . ?
F5 C16 F4 106.1(3) . . ?
F5 C16 C11 111.6(3) . . ?
F6 C16 F4 106.7(3) . . ?
F6 C16 F5 107.6(3) . . ?
F6 C16 C11 112.9(3) . . ?
F7 C17 C12 112.5(3) . . ?
F8 C17 F7 105.5(3) . . ?
F8 C17 C12 113.3(3) . . ?
F9 C17 F7 104.5(3) . . ?
F9 C17 F8 108.7(3) . . ?
F9 C17 C12 111.7(3) . . ?
F10 C18 F11 113.7(10) . . ?
F10 C18 F12 119.4(11) . . ?
F10 C18 C14 115.3(9) . . ?
F10R C18 C14 112.2(3) . . ?
F11 C18 C14 107.2(4) . . ?
F11R C18 F10R 109.3(4) . . ?
F11R C18 F12R 106.7(4) . . ?
F11R C18 C14 115.4(4) . . ?
F12 C18 F11 90.2(7) . . ?
F12 C18 C14 107.8(6) . . ?
F12R C18 F10R 100.7(4) . . ?
F12R C18 C14 111.4(3) . . ?

loop_
_geom_bond_atom_site_label_1
_geom_bond_atom_site_label_2
_geom_bond_distance
_geom_bond_site_symmetry_2
_geom_bond_publ_flag
Ag1 Ag2 2.7901(4) . ?
Ag1 Ag3 3.2598(4) 2_666 ?
Ag1 N1 2.147(2) . ?
Ag1 C1 2.129(3) . ?
Ag2 Ag3 3.3706(4) 2_666 ?
Ag2 N4 2.120(3) . ?
Ag2 C1 2.086(3) . ?
Ag3 N2 2.124(3) . ?
Ag3 N3 2.126(3) . ?
F1 C15 1.335(4) . ?
F2 C15 1.351(4) . ?
F3 C15 1.335(4) . ?
F4 C16 1.351(4) . ?
F5 C16 1.338(4) . ?
F6 C16 1.335(4) . ?
F7 C17 1.338(4) . ?
F8 C17 1.321(4) . ?
F9 C17 1.320(4) . ?
F10 C18 1.136(17) . ?
F10R C18 1.358(5) . ?
F11 C18 1.446(9) . ?
F11R C18 1.262(5) . ?
F12 C18 1.339(12) . ?
F12R C18 1.345(5) . ?
N1 N2 1.359(3) . ?
N1 C9 1.342(4) . ?
N2 C11 1.352(4) . ?
N3 N4 1.358(3) . ?
N3 C12 1.347(4) . ?
N4 C14 1.337(4) . ?
C1 C2 1.218(4) . ?
C2 C3 1.442(4) . ?
C3 C4 1.398(4) . ?
C3 C8 1.406(5) . ?
C4 H4 0.9500 . ?
C4 C5 1.389(4) . ?
C5 H5 0.9500 . ?
C5 C6 1.379(5) . ?
C6 H6 0.9500 . ?
C6 C7 1.381(5) . ?
C7 H7 0.9500 . ?
C7 C8 1.389(5) . ?
C8 H8 0.9500 . ?
C9 C10 1.380(4) . ?
C9 C15 1.489(4) . ?
C10 H10 0.9500 . ?
C10 C11 1.380(4) . ?
C11 C16 1.495(4) . ?
C12 C13 1.380(4) . ?
C12 C17 1.489(4) . ?
C13 H13 0.9500 . ?
C13 C14 1.382(5) . ?
C14 C18 1.499(5) . ?

loop_
_geom_torsion_atom_site_label_1
_geom_torsion_atom_site_label_2
_geom_torsion_atom_site_label_3
_geom_torsion_atom_site_label_4
_geom_torsion
_geom_torsion_site_symmetry_1
_geom_torsion_site_symmetry_2
_geom_torsion_site_symmetry_3
_geom_torsion_site_symmetry_4
_geom_torsion_publ_flag
Ag1 N1 N2 Ag3 0.8(3) . . . . ?
Ag1 N1 N2 C11 -174.66(19) . . . . ?
Ag1 N1 C9 C10 174.0(2) . . . . ?
Ag1 N1 C9 C15 -1.4(5) . . . . ?
Ag2 N4 C14 C13 175.7(2) . . . . ?
Ag2 N4 C14 C18 -6.0(5) . . . . ?
Ag3 N2 C11 C10 -175.0(2) . . . . ?
Ag3 N2 C11 C16 5.0(5) . . . . ?
Ag3 N3 N4 Ag2 5.5(3) . . . . ?
Ag3 N3 N4 C14 -178.7(2) . . . . ?
Ag3 N3 C12 C13 178.0(2) . . . . ?
Ag3 N3 C12 C17 -4.8(5) . . . . ?
N1 N2 C11 C10 -0.7(4) . . . . ?
N1 N2 C11 C16 179.3(3) . . . . ?
N1 C9 C10 C11 -0.1(4) . . . . ?
N1 C9 C15 F1 -25.5(4) . . . . ?
N1 C9 C15 F2 94.2(3) . . . . ?
N1 C9 C15 F3 -147.6(3) . . . . ?
N2 N1 C9 C10 -0.3(4) . . . . ?
N2 N1 C9 C15 -175.7(3) . . . . ?
N2 C11 C16 F4 106.7(3) . . . . ?
N2 C11 C16 F5 -134.8(3) . . . . ?
N2 C11 C16 F6 -13.5(4) . . . . ?
N3 N4 C14 C13 0.9(4) . . . . ?
N3 N4 C14 C18 179.1(3) . . . . ?
N3 C12 C13 C14 -0.3(4) . . . . ?
N3 C12 C17 F7 -86.6(4) . . . . ?
N3 C12 C17 F8 32.9(5) . . . . ?
N3 C12 C17 F9 156.2(3) . . . . ?
N4 N3 C12 C13 0.8(4) . . . . ?
N4 N3 C12 C17 178.0(3) . . . . ?
N4 C14 C18 F10 66.8(12) . . . . ?
N4 C14 C18 F10R 28.8(5) . . . . ?
N4 C14 C18 F11 -60.9(6) . . . . ?
N4 C14 C18 F11R -97.3(5) . . . . ?
N4 C14 C18 F12 -156.9(7) . . . . ?
N4 C14 C18 F12R 140.9(4) . . . . ?
C2 C3 C4 C5 177.2(3) . . . . ?
C2 C3 C8 C7 -178.1(3) . . . . ?
C3 C4 C5 C6 1.1(5) . . . . ?
C4 C3 C8 C7 0.0(5) . . . . ?
C4 C5 C6 C7 -0.5(6) . . . . ?
C5 C6 C7 C8 -0.3(6) . . . . ?
C6 C7 C8 C3 0.6(5) . . . . ?
C8 C3 C4 C5 -0.8(5) . . . . ?
C9 N1 N2 Ag3 176.03(19) . . . . ?
C9 N1 N2 C11 0.6(3) . . . . ?
C9 C10 C11 N2 0.4(4) . . . . ?
C9 C10 C11 C16 -179.5(3) . . . . ?
C10 C9 C15 F1 159.9(3) . . . . ?
C10 C9 C15 F2 -80.4(4) . . . . ?
C10 C9 C15 F3 37.9(5) . . . . ?
C10 C11 C16 F4 -73.3(4) . . . . ?
C10 C11 C16 F5 45.2(5) . . . . ?
C10 C11 C16 F6 166.5(3) . . . . ?
C12 N3 N4 Ag2 -176.9(2) . . . . ?
C12 N3 N4 C14 -1.0(3) . . . . ?
C12 C13 C14 N4 -0.4(4) . . . . ?
C12 C13 C14 C18 -178.5(3) . . . . ?
C13 C12 C17 F7 90.0(4) . . . . ?
C13 C12 C17 F8 -150.4(4) . . . . ?
C13 C12 C17 F9 -27.2(5) . . . . ?
C13 C14 C18 F10 -115.3(11) . . . . ?
C13 C14 C18 F10R -153.2(4) . . . . ?
C13 C14 C18 F11 117.0(5) . . . . ?
C13 C14 C18 F11R 80.7(6) . . . . ?
C13 C14 C18 F12 21.0(8) . . . . ?
C13 C14 C18 F12R -41.1(5) . . . . ?
C15 C9 C10 C11 174.9(3) . . . . ?
C17 C12 C13 C14 -177.2(3) . . . . ?
